data_2005500
loop_
_publ_author_name
'Secondo, P. M.'
'Barnett, W. M.'
'Collier, H. L.'
'Baughman, R. G.'

_publ_section_title
;
 1,1'-Diketone and 1,1'-Dinitrile Derivatives of 2,2'-Biimidazole
;
_journal_issue 10
_journal_name_full 'Acta Crystallographica Section C'
_journal_page_first 2636
_journal_page_last 2638
_journal_paper_doi 10.1107/S0108270196005823
_journal_volume 52
_journal_year 1996
_chemical_formula_moiety 'C10 H8 N6'
_chemical_formula_sum 'C5 H4 N3'
_chemical_formula_weight 212.2
_chemical_name_systematic
;
 1,1'-di(cyanomethyl)-2,2'-biimidazole
;
_space_group_IT_number 14
_symmetry_cell_setting monoclinic
_symmetry_space_group_name_Hall '-P 2ybc'
_symmetry_space_group_name_H-M 'P 1 21/c 1'
_audit_creation_method SHELXL
_cell_angle_alpha 90.00
_cell_angle_beta 99.646(10)
_cell_angle_gamma 90.00
_cell_formula_units_Z 2
_cell_length_a 7.1044(9)
_cell_length_b 5.2590(5)
_cell_length_c 13.421(2)
_cell_measurement_reflns_used 50
_cell_measurement_temperature 288(2)
_cell_measurement_theta_max 21.39
_cell_measurement_theta_min 6.00
_cell_volume 494.35(11)
_computing_cell_refinement 'P3/P4-PC Diffractometer Program'
_computing_data_collection 'P3/P4-PC Diffractometer Program (Siemens, 1991a)'
_computing_data_reduction 'XDISK (Siemens, 1991b)'
_computing_molecular_graphics 'SHELXTL/PC (Sheldrick, 1990b)'
_computing_publication_material 'SHELXTL/PC and SHELXL93'
_computing_structure_refinement 'SHELXL93 (Sheldrick, 1993)'
_computing_structure_solution 'SHELXS86 (Sheldrick, 1990a)'
_diffrn_ambient_temperature 288(2)
_diffrn_measurement_device 'Siemens P3 diffractometer'
_diffrn_measurement_method \q/2\q
_diffrn_radiation_monochromator graphite
_diffrn_radiation_source 'normal-focus sealed tube'
_diffrn_radiation_type MoK\a
_diffrn_radiation_wavelength 0.71073
_diffrn_reflns_av_R_equivalents 0.0201
_diffrn_reflns_av_sigmaI/netI 0.0173
_diffrn_reflns_limit_h_max 8
_diffrn_reflns_limit_h_min 0
_diffrn_reflns_limit_k_max 6
_diffrn_reflns_limit_k_min -6
_diffrn_reflns_limit_l_max 15
_diffrn_reflns_limit_l_min -15
_diffrn_reflns_number 1792
_diffrn_reflns_theta_max 25.07
_diffrn_reflns_theta_min 2.91
_diffrn_standards_decay_% 'ave. of 0.88% in \s(I)'s'
_diffrn_standards_interval_count 50
_diffrn_standards_number 3
_exptl_absorpt_coefficient_mu 0.096
_exptl_absorpt_correction_type none
_exptl_crystal_colour colorless
_exptl_crystal_density_diffrn 1.426
_exptl_crystal_density_meas ?
_exptl_crystal_description 'block cut from prism'
_exptl_crystal_F_000 220
_exptl_crystal_size_max 0.56
_exptl_crystal_size_mid 0.38
_exptl_crystal_size_min 0.31
_refine_diff_density_max 0.200
_refine_diff_density_min -0.215
_refine_ls_extinction_method none
_refine_ls_goodness_of_fit_all 1.058
_refine_ls_goodness_of_fit_obs 1.086
_refine_ls_hydrogen_treatment 'H atoms riding, C-H 0.96\%A'
_refine_ls_matrix_type full
_refine_ls_number_parameters 73
_refine_ls_number_reflns 869
_refine_ls_number_restraints 0
_refine_ls_restrained_S_all 1.078
_refine_ls_restrained_S_obs 1.086
_refine_ls_R_factor_all 0.0420
_refine_ls_R_factor_obs 0.0367
_refine_ls_shift/esd_max 0.000
_refine_ls_shift/esd_mean 0.000
_refine_ls_structure_factor_coef Fsqd
_refine_ls_weighting_details 'w = 1/[\s^2^(Fo^2^)+(0.0557P)^2^+0.1297P] where P=(Fo^2^+2Fc^2^)/3'
_refine_ls_weighting_scheme calc
_refine_ls_wR_factor_all 0.1034
_refine_ls_wR_factor_obs 0.0972
_reflns_number_observed 772
_reflns_number_total 877
_reflns_observed_criterion >2sigma(I)
_cod_data_source_file fg1166.cif
_cod_data_source_block II
_cod_depositor_comments
;
The following automatic conversions were performed:
'_symmetry_cell_setting' value 'Monoclinic' changed to 'monoclinic'
according to '/home/saulius/struct/CIF-dictionaries/cif_core.dic'
dictionary named 'cif_core.dic' version 2.4.1 from 2010-06-29.

Automatic conversion script
Id: cif_fix_enum 1527 2010-12-29 10:47:43Z saulius 

The following automatic conversions were performed:

'_symmetry_cell_setting' value 'Monoclinic' changed to 'monoclinic'
according to /home/saulius/struct/CIF-dictionaries/cif_core.dic
dictionary named 'cif_core.dic' version 2.4.1 from 2010-06-29.

Automatic conversion script
Id: cif_fix_values 1715 2011-07-08 13:25:40Z adriana 

The following automatic conversions were performed:

'_exptl_crystal_density_meas' value 'not measured' was changed to '?'
- the value is perceived as not measured.

Automatic conversion script
Id: cif_fix_values 3008 2015-01-20 13:52:24Z robertas 

The following automatic conversions were performed:

'_refine_ls_weighting_scheme' value 'calc w =
1/[\s^2^(Fo^2^)+(0.0557P)^2^+0.1297P] where P=(Fo^2^+2Fc^2^)/3' was
changed to 'calc'. New tag '_refine_ls_weighting_details' was
created. The value of the new tag was set to 'w =
1/[\s^2^(Fo^2^)+(0.0557P)^2^+0.1297P] where P=(Fo^2^+2Fc^2^)/3'.

Automatic conversion script
Id: cif_fix_values 3143 2015-03-26 13:38:13Z robertas 
;
_cod_original_cell_volume 494.35(10)
_cod_original_sg_symbol_H-M 'P 21/c'
_cod_database_code 2005500

loop_
_symmetry_equiv_pos_as_xyz
'x, y, z'
'-x, y+1/2, -z+1/2'
'-x, -y, -z'
'x, -y-1/2, z-1/2'

loop_
_atom_site_aniso_label
_atom_site_aniso_U_11
_atom_site_aniso_U_22
_atom_site_aniso_U_33
_atom_site_aniso_U_12
_atom_site_aniso_U_13
_atom_site_aniso_U_23
N1 0.0336(6) 0.0311(6) 0.0369(6) -0.0002(5) 0.0040(5) -0.0043(5)
N2 0.0358(7) 0.0438(8) 0.0414(7) 0.0010(5) 0.0073(5) -0.0063(6)
N3 0.0526(9) 0.0422(8) 0.0500(8) 0.0062(6) 0.0062(6) 0.0021(6)
C1 0.0327(7) 0.0317(7) 0.0332(7) -0.0004(6) 0.0043(5) -0.0002(6)
C2 0.0452(8) 0.0344(8) 0.0392(8) 0.0018(6) 0.0058(6) -0.0080(6)
C3 0.0433(9) 0.0422(8) 0.0434(8) 0.0059(7) 0.0105(7) -0.0083(7)
C4 0.0336(8) 0.0324(8) 0.0425(8) -0.0037(6) 0.0063(6) -0.0007(6)
C5 0.0335(7) 0.0377(8) 0.0367(8) -0.0024(6) 0.0073(6) -0.0059(6)

loop_
_atom_site_label
_atom_site_occupancy
_atom_site_fract_x
_atom_site_fract_y
_atom_site_fract_z
_atom_site_U_iso_or_equiv
_atom_site_thermal_displace_type
_atom_site_calc_flag
_atom_site_refinement_flags
_atom_site_type_symbol
N1 1 0.6420(2) 0.2278(2) 0.58988(9) 0.0341(3) Uani d . N
N2 1 0.3271(2) 0.1772(3) 0.56128(9) 0.0402(4) Uani d . N
N3 1 0.9958(2) -0.2047(3) 0.66917(10) 0.0485(4) Uani d . N
C1 1 0.4899(2) 0.0988(3) 0.53674(10) 0.0327(4) Uani d . C
C2 1 0.5680(2) 0.3968(3) 0.65148(11) 0.0398(4) Uani d . C
H2B 1 0.6385(2) 0.5088(3) 0.70055(11) 0.080 Uiso d R H
C3 1 0.3769(2) 0.3631(3) 0.63289(11) 0.0426(4) Uani d . C
H3A 1 0.2902(2) 0.4624(3) 0.66461(11) 0.080 Uiso d R H
C4 1 0.8438(2) 0.2076(3) 0.58292(11) 0.0362(4) Uani d . C
H4A 1 0.9073(2) 0.3526(3) 0.61662(11) 0.080 Uiso d R H
H4B 1 0.8630(2) 0.2117(3) 0.51380(11) 0.080 Uiso d R H
C5 1 0.9292(2) -0.0253(3) 0.63137(10) 0.0358(4) Uani d . C

loop_
_atom_type_symbol
_atom_type_description
_atom_type_scat_dispersion_real
_atom_type_scat_dispersion_imag
_atom_type_scat_source
C C 0.0033 0.0016 'International Tables Vol C Tables 4.2.6.8 and 6.1.1.4'
H H 0.0000 0.0000 'International Tables Vol C Tables 4.2.6.8 and 6.1.1.4'
N N 0.0061 0.0033 'International Tables Vol C Tables 4.2.6.8 and 6.1.1.4'

loop_
_geom_angle_atom_site_label_1
_geom_angle_atom_site_label_2
_geom_angle_atom_site_label_3
_geom_angle_site_symmetry_3
_geom_angle
_geom_angle_publ_flag
C1 N1 C2 . 106.54(12) yes
C1 N1 C4 . 129.03(12) yes
C2 N1 C4 . 124.37(12) yes
C1 N2 C3 . 105.22(12) yes
N2 C1 N1 . 111.30(12) yes
N2 C1 C1 3_656 125.5(2) yes
N1 C1 C1 3_656 123.2(2) yes
C3 C2 N1 . 106.13(13) yes
C2 C3 N2 . 110.81(13) yes
N1 C4 C5 . 111.71(12) yes
N3 C5 C4 . 179.65(13) yes

loop_
_geom_bond_atom_site_label_1
_geom_bond_atom_site_label_2
_geom_bond_site_symmetry_2
_geom_bond_distance
_geom_bond_publ_flag
N1 C1 . 1.370(2) yes
N1 C2 . 1.377(2) yes
N1 C4 . 1.456(2) yes
N2 C1 . 1.321(2) yes
N2 C3 . 1.375(2) yes
N3 C5 . 1.136(2) yes
C1 C1 3_656 1.456(3) yes
C2 C3 . 1.351(2) yes
C4 C5 . 1.469(2) yes
